data_4036830
loop_
_publ_author_name
'Kise, Naoki'
'Hamada, Yusuke'
'Sakurai, Toshihiko'

_publ_section_title
;
 Electroreductive Intermolecular Coupling of Uracils with Aromatic
 Ketones: Synthesis of 6-Substituted and cis-5,6-Disubstituted
 5,6-Dihydro-1,3-dimethyluracils and Their Transformation to 6-Substituted
 1,3-Dimethyluracils, trans-5,6-Disubstituted
 5,6-Dihydro-1,3-dimethyluracils, and 4,5,5-Trisubstituted
 3-Methyloxazolizin-2-ones.
;
_journal_issue 12
_journal_name_full 'The Journal of organic chemistry'
_journal_page_first 5101
_journal_page_last 5119
_journal_paper_doi 10.1021/acs.joc.6b00670
_journal_volume 81
_journal_year 2016
_chemical_formula_moiety 'C21 H22 N2 O3'
_chemical_formula_sum 'C21 H22 N2 O3'
_chemical_formula_weight 350.41
_chemical_melting_point 504.5(5)
_chemical_name_systematic
; 
6-(5-hydroxy-10,11-dihydro-5H-dibenzo[a,d][7]annulen-5-yl)-
1,3-dimethyldihydropyrimidine-2,4(1H,3H)-dione 
;
_space_group_IT_number 14
_space_group_name_Hall '-P 2ybc'
_space_group_name_H-M_alt 'P 1 21/c 1'
_symmetry_cell_setting monoclinic
_symmetry_space_group_name_Hall '-P 2ybc'
_symmetry_space_group_name_H-M 'P 1 21/c 1'
_atom_sites_solution_hydrogens geom
_atom_sites_solution_primary direct
_atom_sites_solution_secondary difmap
_audit_creation_method SHELXL-97
_cell_angle_alpha 90.00
_cell_angle_beta 92.260(3)
_cell_angle_gamma 90.00
_cell_formula_units_Z 4
_cell_length_a 7.7341(5)
_cell_length_b 10.8737(7)
_cell_length_c 21.0422(13)
_cell_measurement_reflns_used 7256
_cell_measurement_temperature 298(2)
_cell_measurement_theta_max 27.3
_cell_measurement_theta_min 3.7
_cell_volume 1768.24(19)
_computing_cell_refinement PROCESS-AUTO
_computing_data_collection PROCESS-AUTO
_computing_data_reduction PROCESS-AUTO
_computing_publication_material yadokari-XG
_computing_structure_refinement 'SHELXL-97 (Sheldrick, 1997)'
_computing_structure_solution 'SHELXS-97 (Sheldrick, 1990)'
_diffrn_ambient_temperature 298(2)
_diffrn_detector_area_resol_mean 10.00
_diffrn_measured_fraction_theta_full 0.983
_diffrn_measured_fraction_theta_max 0.983
_diffrn_measurement_device_type 'Rigaku RAXIS-RAPID'
_diffrn_measurement_method \w
_diffrn_radiation_monochromator graphite
_diffrn_radiation_source 'fine-focus sealed tube'
_diffrn_radiation_type MoK\a
_diffrn_radiation_wavelength 0.71075
_diffrn_reflns_av_R_equivalents 0.0586
_diffrn_reflns_av_sigmaI/netI 0.0702
_diffrn_reflns_limit_h_max 10
_diffrn_reflns_limit_h_min -10
_diffrn_reflns_limit_k_max 12
_diffrn_reflns_limit_k_min -14
_diffrn_reflns_limit_l_max 27
_diffrn_reflns_limit_l_min -27
_diffrn_reflns_number 16547
_diffrn_reflns_theta_full 27.45
_diffrn_reflns_theta_max 27.45
_diffrn_reflns_theta_min 3.21
_exptl_absorpt_coefficient_mu 0.089
_exptl_absorpt_correction_T_max 0.9825
_exptl_absorpt_correction_T_min 0.9696
_exptl_absorpt_correction_type multi-scan
_exptl_absorpt_process_details
;
    Higashi, T. (1995). Program for Absorption Correction.
    Rigaku Corporation, Tokyo, Japan.
;
_exptl_crystal_colour colorless
_exptl_crystal_density_diffrn 1.316
_exptl_crystal_density_method 'not measured'
_exptl_crystal_description block
_exptl_crystal_F_000 744
_exptl_crystal_size_max 0.35
_exptl_crystal_size_mid 0.25
_exptl_crystal_size_min 0.20
_refine_diff_density_max 0.130
_refine_diff_density_min -0.155
_refine_diff_density_rms 0.030
_refine_ls_extinction_method none
_refine_ls_goodness_of_fit_ref 1.021
_refine_ls_hydrogen_treatment refall
_refine_ls_matrix_type full
_refine_ls_number_parameters 238
_refine_ls_number_reflns 3971
_refine_ls_number_restraints 0
_refine_ls_restrained_S_all 1.021
_refine_ls_R_factor_all 0.1248
_refine_ls_R_factor_gt 0.0503
_refine_ls_shift/su_max 0.000
_refine_ls_shift/su_mean 0.000
_refine_ls_structure_factor_coef Fsqd
_refine_ls_weighting_details 'calc w=1/[\s^2^(Fo^2^)+(0.0300P)^2^+0.0000P] where P=(Fo^2^+2Fc^2^)/3'
_refine_ls_weighting_scheme calc
_refine_ls_wR_factor_gt 0.0712
_refine_ls_wR_factor_ref 0.0823
_reflns_number_gt 2223
_reflns_number_total 3971
_reflns_threshold_expression >2sigma(I)
_cod_data_source_file jo6b00670_si_007.cif
_cod_data_source_block 11d
_cod_depositor_comments
;
The following automatic conversions were performed:

data item '_chemical_melting_point' value '504-505' was changed to
'504.5(5)' -- the average value was taken and precision was
estimated.

Automatic conversion script
Id: cif_fix_values 6909 2019-04-08 15:41:33Z antanas 
;
_cod_original_sg_symbol_H-M 'P 21/c'
_cod_database_code 4036830

loop_
_symmetry_equiv_pos_as_xyz
'x, y, z'
'-x, y+1/2, -z+1/2'
'-x, -y, -z'
'x, -y-1/2, z-1/2'

loop_
_atom_site_label
_atom_site_type_symbol
_atom_site_fract_x
_atom_site_fract_y
_atom_site_fract_z
_atom_site_U_iso_or_equiv
_atom_site_adp_type
_atom_site_occupancy
_atom_site_symmetry_multiplicity
_atom_site_calc_flag
_atom_site_refinement_flags
N1 N 0.78540(17) 0.05240(10) 0.31518(5) 0.0347(3) Uani 1 1 d .
C1 C 0.7703(2) -0.03363(14) 0.36787(7) 0.0463(5) Uani 1 1 d .
H1 H 0.6577 -0.0709 0.3657 0.069 Uiso 1 1 calc R
H2 H 0.7861 0.0097 0.4074 0.069 Uiso 1 1 calc R
H3 H 0.8572 -0.0963 0.3652 0.069 Uiso 1 1 calc R
C2 C 0.7652(2) 0.00554(15) 0.25624(7) 0.0341(4) Uani 1 1 d .
O1 O 0.72190(14) -0.10173(10) 0.24692(5) 0.0453(3) Uani 1 1 d .
N2 N 0.79688(18) 0.08243(12) 0.20491(6) 0.0412(3) Uani 1 1 d .
C3 C 0.7570(3) 0.03439(18) 0.14097(7) 0.0629(6) Uani 1 1 d .
H4 H 0.6565 0.0753 0.1230 0.094 Uiso 1 1 calc R
H5 H 0.7350 -0.0523 0.1434 0.094 Uiso 1 1 calc R
H6 H 0.8535 0.0487 0.1146 0.094 Uiso 1 1 calc R
C4 C 0.8656(2) 0.19932(16) 0.21113(8) 0.0438(4) Uani 1 1 d .
O2 O 0.88389(17) 0.26354(11) 0.16459(6) 0.0647(4) Uani 1 1 d .
C5 C 0.9258(2) 0.23522(15) 0.27623(7) 0.0427(4) Uani 1 1 d .
H7 H 0.9240 0.3242 0.2793 0.051 Uiso 1 1 calc R
H8 H 1.0449 0.2088 0.2830 0.051 Uiso 1 1 calc R
C6 C 0.8188(2) 0.18207(13) 0.32901(7) 0.0336(4) Uani 1 1 d .
H9 H 0.8888 0.1866 0.3688 0.040 Uiso 1 1 calc R
C7 C 0.6492(2) 0.25979(13) 0.33785(7) 0.0311(4) Uani 1 1 d .
O3 O 0.58562(14) 0.27321(10) 0.27387(4) 0.0372(3) Uani 1 1 d .
H10 H 0.4935 0.3107 0.2733 0.056 Uiso 1 1 calc R
C8 C 0.70012(19) 0.38727(13) 0.36508(7) 0.0319(4) Uani 1 1 d .
C9 C 0.6904(2) 0.48864(14) 0.32542(7) 0.0411(4) Uani 1 1 d .
H11 H 0.6532 0.4779 0.2832 0.049 Uiso 1 1 calc R
C10 C 0.7342(2) 0.60551(15) 0.34638(9) 0.0500(5) Uani 1 1 d .
H12 H 0.7264 0.6720 0.3186 0.060 Uiso 1 1 calc R
C11 C 0.7889(2) 0.62238(15) 0.40799(9) 0.0507(5) Uani 1 1 d .
H13 H 0.8165 0.7008 0.4229 0.061 Uiso 1 1 calc R
C12 C 0.8032(2) 0.52282(15) 0.44811(8) 0.0474(5) Uani 1 1 d .
H14 H 0.8410 0.5351 0.4901 0.057 Uiso 1 1 calc R
C13 C 0.7627(2) 0.40440(14) 0.42775(7) 0.0369(4) Uani 1 1 d .
C14 C 0.7717(2) 0.30146(15) 0.47542(7) 0.0471(5) Uani 1 1 d .
H15 H 0.8343 0.3288 0.5137 0.056 Uiso 1 1 calc R
H16 H 0.8341 0.2326 0.4580 0.056 Uiso 1 1 calc R
C15 C 0.5924(3) 0.26051(16) 0.49181(7) 0.0548(5) Uani 1 1 d .
H17 H 0.5269 0.3329 0.5030 0.066 Uiso 1 1 calc R
H18 H 0.6028 0.2091 0.5294 0.066 Uiso 1 1 calc R
C16 C 0.4883(2) 0.19063(14) 0.44120(7) 0.0415(4) Uani 1 1 d .
C17 C 0.3551(3) 0.11942(18) 0.46486(9) 0.0597(5) Uani 1 1 d .
H19 H 0.3371 0.1221 0.5083 0.072 Uiso 1 1 calc R
C18 C 0.2498(3) 0.04602(18) 0.42754(10) 0.0666(6) Uani 1 1 d .
H20 H 0.1642 -0.0013 0.4454 0.080 Uiso 1 1 calc R
C19 C 0.2724(2) 0.04330(16) 0.36345(9) 0.0562(5) Uani 1 1 d .
H21 H 0.2023 -0.0059 0.3370 0.067 Uiso 1 1 calc R
C20 C 0.4004(2) 0.11436(14) 0.33857(8) 0.0445(4) Uani 1 1 d .
H22 H 0.4138 0.1122 0.2949 0.053 Uiso 1 1 calc R
C21 C 0.5114(2) 0.18954(13) 0.37530(7) 0.0327(4) Uani 1 1 d .

loop_
_atom_site_aniso_label
_atom_site_aniso_U_11
_atom_site_aniso_U_22
_atom_site_aniso_U_33
_atom_site_aniso_U_23
_atom_site_aniso_U_13
_atom_site_aniso_U_12
N1 0.0401(9) 0.0287(7) 0.0356(7) 0.0044(6) 0.0046(6) 0.0031(6)
C1 0.0569(13) 0.0362(10) 0.0462(10) 0.0115(8) 0.0074(9) 0.0052(9)
C2 0.0253(10) 0.0362(9) 0.0411(10) -0.0015(8) 0.0043(7) 0.0050(8)
O1 0.0422(8) 0.0362(6) 0.0575(7) -0.0098(6) 0.0023(6) -0.0031(6)
N2 0.0447(9) 0.0457(8) 0.0339(7) 0.0009(7) 0.0095(6) 0.0022(7)
C3 0.0672(15) 0.0845(15) 0.0375(10) -0.0032(10) 0.0073(9) -0.0021(11)
C4 0.0387(11) 0.0450(10) 0.0490(11) 0.0107(9) 0.0187(9) 0.0098(9)
O2 0.0727(10) 0.0616(8) 0.0620(8) 0.0267(7) 0.0292(7) 0.0132(7)
C5 0.0305(10) 0.0352(9) 0.0632(11) 0.0009(9) 0.0105(9) -0.0015(8)
C6 0.0331(10) 0.0310(8) 0.0366(8) 0.0001(7) 0.0000(7) 0.0006(7)
C7 0.0335(10) 0.0322(8) 0.0276(8) 0.0028(7) -0.0011(7) 0.0015(7)
O3 0.0383(7) 0.0427(7) 0.0303(6) -0.0003(5) -0.0009(5) 0.0068(5)
C8 0.0296(10) 0.0313(8) 0.0350(8) 0.0005(7) 0.0040(7) -0.0008(7)
C9 0.0447(12) 0.0356(9) 0.0431(9) 0.0048(8) 0.0022(8) -0.0005(8)
C10 0.0555(13) 0.0336(10) 0.0614(12) 0.0074(9) 0.0063(10) -0.0003(9)
C11 0.0543(13) 0.0285(9) 0.0697(13) -0.0094(9) 0.0066(10) -0.0066(8)
C12 0.0472(12) 0.0473(11) 0.0474(10) -0.0119(9) -0.0017(9) -0.0072(9)
C13 0.0368(11) 0.0350(9) 0.0389(9) -0.0029(8) 0.0017(8) -0.0012(8)
C14 0.0607(14) 0.0471(10) 0.0327(9) -0.0032(8) -0.0062(9) -0.0001(9)
C15 0.0747(15) 0.0552(11) 0.0350(9) 0.0053(9) 0.0085(10) -0.0077(11)
C16 0.0463(12) 0.0379(9) 0.0404(9) 0.0052(8) 0.0061(8) -0.0015(9)
C17 0.0618(15) 0.0674(13) 0.0511(11) 0.0109(10) 0.0165(10) -0.0099(11)
C18 0.0541(15) 0.0630(13) 0.0833(15) 0.0193(13) 0.0116(12) -0.0190(11)
C19 0.0433(13) 0.0458(11) 0.0790(14) 0.0063(11) -0.0062(11) -0.0123(9)
C20 0.0421(12) 0.0394(10) 0.0519(10) 0.0014(9) -0.0015(9) -0.0011(9)
C21 0.0307(10) 0.0271(8) 0.0403(9) 0.0016(7) 0.0003(7) 0.0038(7)

loop_
_atom_type_symbol
_atom_type_description
_atom_type_scat_dispersion_real
_atom_type_scat_dispersion_imag
_atom_type_scat_source
C C 0.0033 0.0016 'International Tables Vol C Tables 4.2.6.8 and 6.1.1.4'
H H 0.0000 0.0000 'International Tables Vol C Tables 4.2.6.8 and 6.1.1.4'
N N 0.0061 0.0033 'International Tables Vol C Tables 4.2.6.8 and 6.1.1.4'
O O 0.0106 0.0060 'International Tables Vol C Tables 4.2.6.8 and 6.1.1.4'

loop_
_geom_angle_atom_site_label_1
_geom_angle_atom_site_label_2
_geom_angle_atom_site_label_3
_geom_angle
C2 N1 C1 116.63(12)
C2 N1 C6 124.27(12)
C1 N1 C6 119.10(12)
N1 C1 H1 109.5
N1 C1 H2 109.5
H1 C1 H2 109.5
N1 C1 H3 109.5
H1 C1 H3 109.5
H2 C1 H3 109.5
O1 C2 N1 121.93(14)
O1 C2 N2 120.06(14)
N1 C2 N2 118.00(14)
C4 N2 C2 123.81(13)
C4 N2 C3 118.77(14)
C2 N2 C3 117.41(14)
N2 C3 H4 109.5
N2 C3 H5 109.5
H4 C3 H5 109.5
N2 C3 H6 109.5
H4 C3 H6 109.5
H5 C3 H6 109.5
O2 C4 N2 120.57(16)
O2 C4 C5 123.45(16)
N2 C4 C5 115.83(14)
C4 C5 C6 114.44(14)
C4 C5 H7 108.7
C6 C5 H7 108.7
C4 C5 H8 108.7
C6 C5 H8 108.7
H7 C5 H8 107.6
N1 C6 C5 108.52(12)
N1 C6 C7 113.52(13)
C5 C6 C7 111.14(12)
N1 C6 H9 107.8
C5 C6 H9 107.8
C7 C6 H9 107.8
O3 C7 C8 109.42(11)
O3 C7 C21 108.21(12)
C8 C7 C21 115.07(12)
O3 C7 C6 101.61(11)
C8 C7 C6 108.85(12)
C21 C7 C6 112.79(11)
C7 O3 H10 109.5
C9 C8 C13 118.11(14)
C9 C8 C7 118.97(13)
C13 C8 C7 122.86(13)
C8 C9 C10 122.22(15)
C8 C9 H11 118.9
C10 C9 H11 118.9
C11 C10 C9 119.41(16)
C11 C10 H12 120.3
C9 C10 H12 120.3
C10 C11 C12 119.57(15)
C10 C11 H13 120.2
C12 C11 H13 120.2
C11 C12 C13 121.95(15)
C11 C12 H14 119.0
C13 C12 H14 119.0
C12 C13 C8 118.65(15)
C12 C13 C14 118.74(14)
C8 C13 C14 122.35(14)
C13 C14 C15 110.71(14)
C13 C14 H15 109.5
C15 C14 H15 109.5
C13 C14 H16 109.5
C15 C14 H16 109.5
H15 C14 H16 108.1
C14 C15 C16 117.07(14)
C14 C15 H17 108.0
C16 C15 H17 108.0
C14 C15 H18 108.0
C16 C15 H18 108.0
H17 C15 H18 107.3
C17 C16 C21 118.12(15)
C17 C16 C15 114.01(14)
C21 C16 C15 127.87(15)
C18 C17 C16 123.40(16)
C18 C17 H19 118.3
C16 C17 H19 118.3
C17 C18 C19 118.90(17)
C17 C18 H20 120.6
C19 C18 H20 120.6
C18 C19 C20 119.02(17)
C18 C19 H21 120.5
C20 C19 H21 120.5
C19 C20 C21 123.65(16)
C19 C20 H22 118.2
C21 C20 H22 118.2
C20 C21 C16 116.87(14)
C20 C21 C7 115.26(13)
C16 C21 C7 127.85(13)

loop_
_geom_bond_atom_site_label_1
_geom_bond_atom_site_label_2
_geom_bond_distance
N1 C2 1.3442(18)
N1 C1 1.4589(18)
N1 C6 1.4606(18)
C1 H1 0.9600
C1 H2 0.9600
C1 H3 0.9600
C2 O1 1.2271(18)
C2 N2 1.3953(19)
N2 C4 1.382(2)
N2 C3 1.4647(19)
C3 H4 0.9600
C3 H5 0.9600
C3 H6 0.9600
C4 O2 1.2156(17)
C4 C5 1.482(2)
C5 C6 1.5248(19)
C5 H7 0.9700
C5 H8 0.9700
C6 C7 1.578(2)
C6 H9 0.9800
C7 O3 1.4226(16)
C7 C8 1.545(2)
C7 C21 1.551(2)
O3 H10 0.8200
C8 C9 1.383(2)
C8 C13 1.399(2)
C9 C10 1.383(2)
C9 H11 0.9300
C10 C11 1.360(2)
C10 H12 0.9300
C11 C12 1.375(2)
C11 H13 0.9300
C12 C13 1.389(2)
C12 H14 0.9300
C13 C14 1.503(2)
C14 C15 1.509(2)
C14 H15 0.9700
C14 H16 0.9700
C15 C16 1.514(2)
C15 H17 0.9700
C15 H18 0.9700
C16 C17 1.396(2)
C16 C21 1.405(2)
C17 C18 1.366(2)
C17 H19 0.9300
C18 C19 1.367(2)
C18 H20 0.9300
C19 C20 1.376(2)
C19 H21 0.9300
C20 C21 1.396(2)
C20 H22 0.9300

loop_
_geom_torsion_atom_site_label_1
_geom_torsion_atom_site_label_2
_geom_torsion_atom_site_label_3
_geom_torsion_atom_site_label_4
_geom_torsion
C1 N1 C2 O1 5.9(2)
C6 N1 C2 O1 -173.30(14)
C1 N1 C2 N2 -173.32(14)
C6 N1 C2 N2 7.4(2)
O1 C2 N2 C4 -171.98(14)
N1 C2 N2 C4 7.3(2)
O1 C2 N2 C3 7.0(2)
N1 C2 N2 C3 -173.76(14)
C2 N2 C4 O2 -177.12(15)
C3 N2 C4 O2 3.9(2)
C2 N2 C4 C5 7.3(2)
C3 N2 C4 C5 -171.64(15)
O2 C4 C5 C6 150.35(16)
N2 C4 C5 C6 -34.2(2)
C2 N1 C6 C5 -32.6(2)
C1 N1 C6 C5 148.19(14)
C2 N1 C6 C7 91.51(17)
C1 N1 C6 C7 -87.72(16)
C4 C5 C6 N1 44.41(18)
C4 C5 C6 C7 -81.09(16)
N1 C6 C7 O3 -75.71(14)
C5 C6 C7 O3 46.95(15)
N1 C6 C7 C8 168.90(11)
C5 C6 C7 C8 -68.44(15)
N1 C6 C7 C21 39.92(16)
C5 C6 C7 C21 162.58(12)
O3 C7 C8 C9 -4.48(19)
C21 C7 C8 C9 -126.54(15)
C6 C7 C8 C9 105.76(15)
O3 C7 C8 C13 178.20(14)
C21 C7 C8 C13 56.1(2)
C6 C7 C8 C13 -71.57(18)
C13 C8 C9 C10 -2.4(2)
C7 C8 C9 C10 -179.86(15)
C8 C9 C10 C11 0.0(3)
C9 C10 C11 C12 1.3(3)
C10 C11 C12 C13 -0.2(3)
C11 C12 C13 C8 -2.2(3)
C11 C12 C13 C14 -176.48(17)
C9 C8 C13 C12 3.4(2)
C7 C8 C13 C12 -179.24(15)
C9 C8 C13 C14 177.46(15)
C7 C8 C13 C14 -5.2(2)
C12 C13 C14 C15 106.34(17)
C8 C13 C14 C15 -67.69(19)
C13 C14 C15 C16 71.38(18)
C14 C15 C16 C17 158.64(16)
C14 C15 C16 C21 -21.1(2)
C21 C16 C17 C18 2.1(3)
C15 C16 C17 C18 -177.64(18)
C16 C17 C18 C19 -1.4(3)
C17 C18 C19 C20 0.1(3)
C18 C19 C20 C21 0.5(3)
C19 C20 C21 C16 0.2(2)
C19 C20 C21 C7 178.73(15)
C17 C16 C21 C20 -1.4(2)
C15 C16 C21 C20 178.29(16)
C17 C16 C21 C7 -179.76(16)
C15 C16 C21 C7 -0.1(3)
O3 C7 C21 C20 24.93(17)
C8 C7 C21 C20 147.63(14)
C6 C7 C21 C20 -86.67(16)
O3 C7 C21 C16 -156.70(14)
C8 C7 C21 C16 -34.0(2)
C6 C7 C21 C16 91.70(17)
